data_4310786
loop_
_publ_author_name
'Seong-Ju Hwang'
'Ratnasabapathy G. Iyer'
'Pantelis N. Trikalitis'
'Andrew G. Ogden'
'Mercouri G. Kanatzidis'

_publ_section_title
;
 Cooling of Melts: Kinetic Stabilization and Polymorphic Transitions in
 the KInSnSe4 System
;
_journal_name_full 'Inorganic Chemistry'
_journal_page_first 2237
_journal_page_last 2239
_journal_paper_doi 10.1021/ic0351545
_journal_volume 43
_journal_year 2004
_chemical_formula_sum 'In K Se4 Sn'
_chemical_formula_weight 1107.68
_chemical_name_systematic
; 
 ? 
;
_space_group_IT_number 140
_symmetry_cell_setting tetragonal
_symmetry_space_group_name_Hall '-I 4 2c'
_symmetry_space_group_name_H-M 'I 4/m c m'
_atom_sites_solution_hydrogens geom
_atom_sites_solution_primary direct
_atom_sites_solution_secondary difmap
_audit_creation_method SHELXL-97
_cell_angle_alpha 90.00
_cell_angle_beta 90.00
_cell_angle_gamma 90.00
_cell_formula_units_Z 1
_cell_length_a 8.1929(16)
_cell_length_b 8.1929(16)
_cell_length_c 6.6882(18)
_cell_measurement_temperature 293(2)
_cell_volume 448.94(17)
_computing_structure_refinement 'SHELXL-97 (Sheldrick, 1997)'
_computing_structure_solution 'SHELXS-97 (Sheldrick, 1990)'
_diffrn_ambient_temperature 293(2)
_diffrn_measured_fraction_theta_full 0.970
_diffrn_measured_fraction_theta_max 0.970
_diffrn_radiation_monochromator graphite
_diffrn_radiation_source 'fine-focus sealed tube'
_diffrn_radiation_type MoK\a
_diffrn_radiation_wavelength 0.71073
_diffrn_reflns_av_R_equivalents 0.0265
_diffrn_reflns_av_sigmaI/netI 0.0120
_diffrn_reflns_limit_h_max 10
_diffrn_reflns_limit_h_min -9
_diffrn_reflns_limit_k_max 10
_diffrn_reflns_limit_k_min -10
_diffrn_reflns_limit_l_max 8
_diffrn_reflns_limit_l_min -7
_diffrn_reflns_number 1300
_diffrn_reflns_theta_full 28.18
_diffrn_reflns_theta_max 28.18
_diffrn_reflns_theta_min 3.52
_exptl_absorpt_coefficient_mu 21.932
_exptl_crystal_density_diffrn 4.353
_exptl_crystal_density_method 'not measured'
_exptl_crystal_F_000 508
_refine_diff_density_max 0.633
_refine_diff_density_min -0.782
_refine_diff_density_rms 0.126
_refine_ls_extinction_method none
_refine_ls_goodness_of_fit_ref 1.201
_refine_ls_hydrogen_treatment mixed
_refine_ls_matrix_type full
_refine_ls_number_parameters 10
_refine_ls_number_reflns 163
_refine_ls_number_restraints 0
_refine_ls_restrained_S_all 1.201
_refine_ls_R_factor_all 0.0216
_refine_ls_R_factor_gt 0.0173
_refine_ls_shift/su_max 2.857
_refine_ls_shift/su_mean 0.290
_refine_ls_structure_factor_coef Fsqd
_refine_ls_weighting_details 'calc w=1/[\s^2^(Fo^2^)+(0.0208P)^2^+1.8311P] where P=(Fo^2^+2Fc^2^)/3'
_refine_ls_weighting_scheme calc
_refine_ls_wR_factor_gt 0.0421
_refine_ls_wR_factor_ref 0.0439
_reflns_number_gt 139
_reflns_number_total 163
_reflns_threshold_expression >2sigma(I)
_cod_data_source_file ic0351545si20040128_104358_1.cif
_cod_data_source_block kinsnsem
_cod_database_code 4310786

loop_
_symmetry_equiv_pos_as_xyz
'x, y, z'
'-y, x, z'
'-x, -y, z'
'y, -x, z'
'x, -y, -z+1/2'
'y, x, -z+1/2'
'-x, y, -z+1/2'
'-y, -x, -z+1/2'
'x+1/2, y+1/2, z+1/2'
'-y+1/2, x+1/2, z+1/2'
'-x+1/2, -y+1/2, z+1/2'
'y+1/2, -x+1/2, z+1/2'
'x+1/2, -y+1/2, -z+1'
'y+1/2, x+1/2, -z+1'
'-x+1/2, y+1/2, -z+1'
'-y+1/2, -x+1/2, -z+1'
'-x, -y, -z'
'y, -x, -z'
'x, y, -z'
'-y, x, -z'
'-x, y, z-1/2'
'-y, -x, z-1/2'
'x, -y, z-1/2'
'y, x, z-1/2'
'-x+1/2, -y+1/2, -z+1/2'
'y+1/2, -x+1/2, -z+1/2'
'x+1/2, y+1/2, -z+1/2'
'-y+1/2, x+1/2, -z+1/2'
'-x+1/2, y+1/2, z'
'-y+1/2, -x+1/2, z'
'x+1/2, -y+1/2, z'
'y+1/2, x+1/2, z'

loop_
_atom_site_label
_atom_site_type_symbol
_atom_site_fract_x
_atom_site_fract_y
_atom_site_fract_z
_atom_site_U_iso_or_equiv
_atom_site_adp_type
_atom_site_occupancy
_atom_site_symmetry_multiplicity
_atom_site_calc_flag
_atom_site_refinement_flags
_atom_site_disorder_assembly
_atom_site_disorder_group
In1 In 0.5000 0.0000 0.2500 0.0238(2) Uani 0.425(4) 8 d SP . .
Sn1 Sn 0.5000 0.0000 0.2500 0.0238(2) Uani 0.57 8 d SP . .
K1 K 0.0000 0.0000 0.7500 0.0514(16) Uani 0.50 8 d SP . .
Se1 Se 0.33208(6) 0.16792(6) 0.0000 0.0263(3) Uani 1 4 d S . .

loop_
_atom_site_aniso_label
_atom_site_aniso_U_11
_atom_site_aniso_U_22
_atom_site_aniso_U_33
_atom_site_aniso_U_23
_atom_site_aniso_U_13
_atom_site_aniso_U_12
In1 0.0291(3) 0.0291(3) 0.0133(3) 0.000 0.000 0.000
Sn1 0.0291(3) 0.0291(3) 0.0133(3) 0.000 0.000 0.000
K1 0.0244(14) 0.0244(14) 0.105(5) 0.000 0.000 0.000
Se1 0.0273(3) 0.0273(3) 0.0244(4) 0.000 0.000 0.0064(3)

loop_
_atom_type_symbol
_atom_type_description
_atom_type_scat_dispersion_real
_atom_type_scat_dispersion_imag
_atom_type_scat_source
In In -0.7276 1.3100 'International Tables Vol C Tables 4.2.6.8 and 6.1.1.4'
K K 0.2009 0.2494 'International Tables Vol C Tables 4.2.6.8 and 6.1.1.4'
Se Se -0.0929 2.2259 'International Tables Vol C Tables 4.2.6.8 and 6.1.1.4'
Sn Sn -0.6537 1.4246 'International Tables Vol C Tables 4.2.6.8 and 6.1.1.4'

loop_
_geom_angle_atom_site_label_1
_geom_angle_atom_site_label_2
_geom_angle_atom_site_label_3
_geom_angle
_geom_angle_site_symmetry_1
_geom_angle_site_symmetry_3
_geom_angle_publ_flag
Se1 In1 Se1 115.139(16) 26 17_655 ?
Se1 In1 Se1 98.65(3) 26 10_545 ?
Se1 In1 Se1 115.139(16) 17_655 10_545 ?
Se1 In1 Se1 115.139(16) 26 . ?
Se1 In1 Se1 98.65(3) 17_655 . ?
Se1 In1 Se1 115.139(16) 10_545 . ?
Se1 In1 In1 49.324(14) 26 17_656 ?
Se1 In1 In1 130.676(14) 17_655 17_656 ?
Se1 In1 In1 49.324(14) 10_545 17_656 ?
Se1 In1 In1 130.676(14) . 17_656 ?
Se1 In1 In1 130.676(14) 26 17_655 ?
Se1 In1 In1 49.324(14) 17_655 17_655 ?
Se1 In1 In1 130.676(14) 10_545 17_655 ?
Se1 In1 In1 49.324(14) . 17_655 ?
In1 In1 In1 180.0 17_656 17_655 ?
Se1 In1 K1 122.431(8) 26 9_544 ?
Se1 In1 K1 57.570(8) 17_655 9_544 ?
Se1 In1 K1 57.570(8) 10_545 9_544 ?
Se1 In1 K1 122.430(8) . 9_544 ?
In1 In1 K1 90.0 17_656 9_544 ?
In1 In1 K1 90.0 17_655 9_544 ?
Se1 In1 K1 57.570(8) 26 17_656 ?
Se1 In1 K1 57.570(8) 17_655 17_656 ?
Se1 In1 K1 122.430(8) 10_545 17_656 ?
Se1 In1 K1 122.431(8) . 17_656 ?
In1 In1 K1 90.0 17_656 17_656 ?
In1 In1 K1 90.0 17_655 17_656 ?
K1 In1 K1 90.0 9_544 17_656 ?
Se1 In1 K1 122.430(8) 26 17_556 ?
Se1 In1 K1 122.430(8) 17_655 17_556 ?
Se1 In1 K1 57.570(8) 10_545 17_556 ?
Se1 In1 K1 57.570(8) . 17_556 ?
In1 In1 K1 90.0 17_656 17_556 ?
In1 In1 K1 90.0 17_655 17_556 ?
K1 In1 K1 90.0 9_544 17_556 ?
K1 In1 K1 180.0 17_656 17_556 ?
Se1 In1 K1 57.570(8) 26 9_554 ?
Se1 In1 K1 122.430(8) 17_655 9_554 ?
Se1 In1 K1 122.430(8) 10_545 9_554 ?
Se1 In1 K1 57.570(8) . 9_554 ?
In1 In1 K1 90.0 17_656 9_554 ?
In1 In1 K1 90.0 17_655 9_554 ?
K1 In1 K1 180.0 9_544 9_554 ?
K1 In1 K1 90.0 17_656 9_554 ?
K1 In1 K1 90.0 17_556 9_554 ?
K1 K1 K1 180.0 17_557 17_556 ?
K1 K1 Se1 118.742(8) 17_557 9_445 ?
K1 K1 Se1 61.258(8) 17_556 9_445 ?
K1 K1 Se1 61.258(8) 17_557 1_556 ?
K1 K1 Se1 118.742(8) 17_556 1_556 ?
Se1 K1 Se1 148.25(2) 9_445 1_556 ?
K1 K1 Se1 118.742(8) 17_557 26_455 ?
K1 K1 Se1 61.258(8) 17_556 26_455 ?
Se1 K1 Se1 76.630(7) 9_445 26_455 ?
Se1 K1 Se1 133.39(2) 1_556 26_455 ?
K1 K1 Se1 61.258(8) 17_557 2_556 ?
K1 K1 Se1 118.742(8) 17_556 2_556 ?
Se1 K1 Se1 133.39(2) 9_445 2_556 ?
Se1 K1 Se1 76.630(7) 1_556 2_556 ?
Se1 K1 Se1 67.175(17) 26_455 2_556 ?
K1 K1 Se1 118.742(8) 17_557 25 ?
K1 K1 Se1 61.258(8) 17_556 25 ?
Se1 K1 Se1 122.516(17) 9_445 25 ?
Se1 K1 Se1 67.175(17) 1_556 25 ?
Se1 K1 Se1 76.630(7) 26_455 25 ?
Se1 K1 Se1 77.03(2) 2_556 25 ?
K1 K1 Se1 61.258(8) 17_557 17_556 ?
K1 K1 Se1 118.742(8) 17_556 17_556 ?
Se1 K1 Se1 67.175(17) 9_445 17_556 ?
Se1 K1 Se1 122.516(16) 1_556 17_556 ?
Se1 K1 Se1 77.03(2) 26_455 17_556 ?
Se1 K1 Se1 76.630(7) 2_556 17_556 ?
Se1 K1 Se1 148.25(2) 25 17_556 ?
K1 K1 Se1 61.258(8) 17_557 18_556 ?
K1 K1 Se1 118.742(8) 17_556 18_556 ?
Se1 K1 Se1 77.03(2) 9_445 18_556 ?
Se1 K1 Se1 76.630(7) 1_556 18_556 ?
Se1 K1 Se1 148.25(2) 26_455 18_556 ?
Se1 K1 Se1 122.516(17) 2_556 18_556 ?
Se1 K1 Se1 133.39(2) 25 18_556 ?
Se1 K1 Se1 76.630(7) 17_556 18_556 ?
K1 K1 Se1 118.742(8) 17_557 10_545 ?
K1 K1 Se1 61.258(8) 17_556 10_545 ?
Se1 K1 Se1 76.630(7) 9_445 10_545 ?
Se1 K1 Se1 77.03(2) 1_556 10_545 ?
Se1 K1 Se1 122.516(16) 26_455 10_545 ?
Se1 K1 Se1 148.25(2) 2_556 10_545 ?
Se1 K1 Se1 76.630(7) 25 10_545 ?
Se1 K1 Se1 133.39(2) 17_556 10_545 ?
Se1 K1 Se1 67.175(17) 18_556 10_545 ?
K1 K1 Sn1 90.0 17_557 9_445 ?
K1 K1 Sn1 90.0 17_556 9_445 ?
Se1 K1 Sn1 38.515(11) 9_445 9_445 ?
Se1 K1 Sn1 113.307(11) 1_556 9_445 ?
Se1 K1 Sn1 113.307(11) 26_455 9_445 ?
Se1 K1 Sn1 141.485(11) 2_556 9_445 ?
Se1 K1 Sn1 141.485(11) 25 9_445 ?
Se1 K1 Sn1 66.693(11) 17_556 9_445 ?
Se1 K1 Sn1 38.515(11) 18_556 9_445 ?
Se1 K1 Sn1 66.693(11) 10_545 9_445 ?
K1 K1 In1 90.0 17_557 17_656 ?
K1 K1 In1 90.0 17_556 17_656 ?
Se1 K1 In1 113.307(11) 9_445 17_656 ?
Se1 K1 In1 38.515(11) 1_556 17_656 ?
Se1 K1 In1 141.485(11) 26_455 17_656 ?
Se1 K1 In1 113.307(11) 2_556 17_656 ?
Se1 K1 In1 66.693(11) 25 17_656 ?
Se1 K1 In1 141.485(11) 17_556 17_656 ?
Se1 K1 In1 66.693(11) 18_556 17_656 ?
Se1 K1 In1 38.515(11) 10_545 17_656 ?
Sn1 K1 In1 90.0 9_445 17_656 ?
Sn1 Se1 In1 81.35(3) 17_655 . ?
Sn1 Se1 In1 0.0 17_655 17_655 ?
In1 Se1 In1 81.35(3) . 17_655 ?
Sn1 Se1 K1 121.389(13) 17_655 9_554 ?
In1 Se1 K1 83.916(11) . 9_554 ?
In1 Se1 K1 121.389(13) 17_655 9_554 ?
Sn1 Se1 K1 83.916(11) 17_655 1_554 ?
In1 Se1 K1 121.389(13) . 1_554 ?
In1 Se1 K1 83.916(11) 17_655 1_554 ?
K1 Se1 K1 148.25(2) 9_554 1_554 ?
Sn1 Se1 K1 83.916(11) 17_655 25 ?
In1 Se1 K1 121.389(13) . 25 ?
In1 Se1 K1 83.916(11) 17_655 25 ?
K1 Se1 K1 57.484(17) 9_554 25 ?
K1 Se1 K1 112.825(17) 1_554 25 ?
Sn1 Se1 K1 121.389(13) 17_655 17_556 ?
In1 Se1 K1 83.916(11) . 17_556 ?
In1 Se1 K1 121.389(13) 17_655 17_556 ?
K1 Se1 K1 112.825(17) 9_554 17_556 ?
K1 Se1 K1 57.484(17) 1_554 17_556 ?
K1 Se1 K1 148.25(2) 25 17_556 ?

loop_
_geom_bond_atom_site_label_1
_geom_bond_atom_site_label_2
_geom_bond_distance
_geom_bond_site_symmetry_2
_geom_bond_publ_flag
In1 Se1 2.5654(7) 26 ?
In1 Se1 2.5654(7) 17_655 ?
In1 Se1 2.5654(7) 10_545 ?
In1 Se1 2.5654(7) . ?
In1 In1 3.3441(9) 17_656 ?
In1 In1 3.3441(9) 17_655 ?
In1 K1 4.0965(8) 9_544 ?
In1 K1 4.0964(8) 17_656 ?
In1 K1 4.0965(8) 17_556 ?
In1 K1 4.0965(8) 9_554 ?
K1 K1 3.3441(9) 17_557 ?
K1 K1 3.3441(9) 17_556 ?
K1 Se1 3.4772(6) 9_445 ?
K1 Se1 3.4772(6) 1_556 ?
K1 Se1 3.4772(6) 26_455 ?
K1 Se1 3.4772(6) 2_556 ?
K1 Se1 3.4772(6) 25 ?
K1 Se1 3.4772(6) 17_556 ?
K1 Se1 3.4772(6) 18_556 ?
K1 Se1 3.4772(6) 10_545 ?
K1 Sn1 4.0965(8) 9_445 ?
K1 In1 4.0965(8) 17_656 ?
Se1 Sn1 2.5654(7) 17_655 ?
Se1 In1 2.5654(7) 17_655 ?
Se1 K1 3.4772(6) 9_554 ?
Se1 K1 3.4772(6) 1_554 ?
Se1 K1 3.4772(6) 25 ?
Se1 K1 3.4772(6) 17_556 ?
